data_4089658
loop_
_publ_author_name
'Chaplin, Adrian B.'

_publ_section_title
;
 Rhodium(I) Complexes of the Conformationally Rigid IBioxMe4 Ligand:
 Preparation of Mono-, Bis-, and Tris-ligated NHC Complexes
;
_journal_issue 12
_journal_name_full Organometallics
_journal_page_first 3069
_journal_paper_doi 10.1021/om500332n
_journal_volume 33
_journal_year 2014
_chemical_formula_moiety 'C33 H48 Cl N6 O6 Rh'
_chemical_formula_sum 'C33 H48 Cl N6 O6 Rh'
_chemical_formula_weight 763.13
_chemical_melting_point ?
_space_group_crystal_system monoclinic
_space_group_IT_number 7
_space_group_name_Hall 'P -2yc'
_space_group_name_H-M_alt 'P 1 c 1'
_atom_sites_solution_hydrogens geom
_atom_sites_solution_primary direct
_atom_sites_solution_secondary difmap
_audit_creation_date 2013-10-23
_audit_creation_method
;
  Olex2 1.2
  (compiled 2013.04.11 svn.r2669, GUI svn.r4456)
;
_cell_angle_alpha 90
_cell_angle_beta 100.135(4)
_cell_angle_gamma 90
_cell_formula_units_Z 4
_cell_length_a 11.5989(4)
_cell_length_b 17.8176(7)
_cell_length_c 16.7145(6)
_cell_measurement_reflns_used 9655
_cell_measurement_temperature 150(2)
_cell_measurement_theta_max 31.4796
_cell_measurement_theta_min 2.8859
_cell_volume 3400.4(2)
_computing_cell_refinement
;
CrysAlisPro, Agilent Technologies,
Version 1.171.36.21 (release 14-08-2012 CrysAlis171 .NET)
(compiled Sep 14 2012,17:21:16)
;
_computing_data_collection
;
CrysAlisPro, Agilent Technologies,
Version 1.171.36.21 (release 14-08-2012 CrysAlis171 .NET)
(compiled Sep 14 2012,17:21:16)
;
_computing_data_reduction
;
CrysAlisPro, Agilent Technologies,
Version 1.171.36.21 (release 14-08-2012 CrysAlis171 .NET)
(compiled Sep 14 2012,17:21:16)
;
_computing_molecular_graphics
;
Ortep-3 for Windows: L. J. Farrugia, J. Appl. Cryst (1997), 30, 565.
;
_computing_publication_material
;
O. V. Dolomanov, L. J. Bourhis, R. J. Gildea, J. A. K. Howard and H. Puschmann,
OLEX2: a complete structure solution, refinement and analysis program.
J. Appl. Cryst. (2009). 42, 339-341.
;
_computing_structure_refinement
;
SHELX, G.M. Sheldrick, Acta Cryst.
(2008). A64, 112-122
;
_computing_structure_solution
;
SHELX, G.M. Sheldrick, Acta Cryst.
(2008). A64, 112-122
;
_diffrn_ambient_temperature 150(2)
_diffrn_detector_area_resol_mean 10.2833
_diffrn_measured_fraction_theta_full 0.999
_diffrn_measured_fraction_theta_max 0.999
_diffrn_measurement_details
;
#__ type_ start__ end____ width___ exp.time_
  1 omega   25.00  105.00   1.0000   80.0000
omega____ theta____ kappa____ phi______ frames
    -       21.8608   77.0000  120.0000 80

#__ type_ start__ end____ width___ exp.time_
  2 omega   29.00  106.00   1.0000   80.0000
omega____ theta____ kappa____ phi______ frames
    -       21.8608   38.0000 -120.0000 77

#__ type_ start__ end____ width___ exp.time_
  3 omega   -8.00   69.00   1.0000   80.0000
omega____ theta____ kappa____ phi______ frames
    -       21.8608  -99.0000   60.0000 77

#__ type_ start__ end____ width___ exp.time_
  4 omega  -18.00    7.00   1.0000   80.0000
omega____ theta____ kappa____ phi______ frames
    -      -22.9546  -99.0000  -90.0000 25

#__ type_ start__ end____ width___ exp.time_
  5 omega  -24.00    1.00   1.0000   80.0000
omega____ theta____ kappa____ phi______ frames
    -      -22.9546  -99.0000 -150.0000 25

#__ type_ start__ end____ width___ exp.time_
  6 omega  -63.00   59.00   1.0000   80.0000
omega____ theta____ kappa____ phi______ frames
    -       21.8608  -38.0000  150.0000 122

#__ type_ start__ end____ width___ exp.time_
  7 omega   51.00  113.00   1.0000   80.0000
omega____ theta____ kappa____ phi______ frames
    -       21.8608  159.0000   44.0000 62

#__ type_ start__ end____ width___ exp.time_
  8 omega  -15.00   64.00   1.0000   80.0000
omega____ theta____ kappa____ phi______ frames
    -       21.8608   38.0000    0.0000 79

#__ type_ start__ end____ width___ exp.time_
  9 omega  -25.00   24.00   1.0000   80.0000
omega____ theta____ kappa____ phi______ frames
    -      -22.9546  -99.0000   30.0000 49
;
_diffrn_measurement_device_type 'Oxford Diffraction: Xcalibur, Ruby, Gemini'
_diffrn_measurement_method '\w scans'
_diffrn_orient_matrix_UB_11 0.0297019000
_diffrn_orient_matrix_UB_12 -0.0346922000
_diffrn_orient_matrix_UB_13 -0.0011059000
_diffrn_orient_matrix_UB_21 0.0545633000
_diffrn_orient_matrix_UB_22 0.0187841000
_diffrn_orient_matrix_UB_23 0.0099061000
_diffrn_orient_matrix_UB_31 -0.0009052000
_diffrn_orient_matrix_UB_32 -0.0053461000
_diffrn_orient_matrix_UB_33 0.0419410000
_diffrn_radiation_monochromator graphite
_diffrn_radiation_type 'Mo K\a'
_diffrn_radiation_wavelength 0.7107
_diffrn_reflns_av_R_equivalents 0.0000
_diffrn_reflns_av_unetI/netI 0.0640
_diffrn_reflns_Laue_measured_fraction_full 0.999
_diffrn_reflns_Laue_measured_fraction_max 0.999
_diffrn_reflns_limit_h_max 16
_diffrn_reflns_limit_h_min -16
_diffrn_reflns_limit_k_max 24
_diffrn_reflns_limit_k_min -24
_diffrn_reflns_limit_l_max 23
_diffrn_reflns_limit_l_min -23
_diffrn_reflns_number 33070
_diffrn_reflns_point_group_measured_fraction_full 0.998
_diffrn_reflns_point_group_measured_fraction_max 0.998
_diffrn_reflns_theta_full 29.575
_diffrn_reflns_theta_max 29.575
_diffrn_reflns_theta_min 3.011
_diffrn_source 'Enhance (Mo) X-ray Source'
_exptl_absorpt_coefficient_mu 0.634
_exptl_absorpt_correction_T_max 0.972
_exptl_absorpt_correction_T_min 0.869
_exptl_absorpt_correction_type analytical
_exptl_absorpt_process_details
;
CrysAlisPro, Agilent Technologies,
Version 1.171.36.21 (release 14-08-2012 CrysAlis171 .NET)
(compiled Sep 14 2012,17:21:16)
Analytical numeric absorption correction using a multifaceted crystal
			model based on expressions derived by R.C. Clark & J.S. Reid.
(Clark, R. C. & Reid, J. S. (1995). Acta Cryst. A51, 887-897)
;
_exptl_crystal_colour yellow
_exptl_crystal_colour_primary yellow
_exptl_crystal_density_diffrn 1.491
_exptl_crystal_density_meas ?
_exptl_crystal_description needle
_exptl_crystal_F_000 1592
_exptl_crystal_recrystallization_method 'Crystals grown from CH2Cl2-Heptane at 293 K'
_exptl_crystal_size_max 0.3383
_exptl_crystal_size_mid 0.0989
_exptl_crystal_size_min 0.0492
_refine_diff_density_max 0.992
_refine_diff_density_min -0.610
_refine_diff_density_rms 0.081
_refine_ls_abs_structure_details
;
 Flack x determined using 7410 quotients [(I+)-(I-)]/[(I+)+(I-)]
 (Parsons and Flack (2004), Acta Cryst. A60, s61).
;
_refine_ls_abs_structure_Flack 0.941(10)
_refine_ls_extinction_method none
_refine_ls_goodness_of_fit_ref 1.095
_refine_ls_hydrogen_treatment constr
_refine_ls_matrix_type full
_refine_ls_number_parameters 872
_refine_ls_number_reflns 33070
_refine_ls_number_restraints 2
_refine_ls_restrained_S_all 1.095
_refine_ls_R_factor_all 0.0583
_refine_ls_R_factor_gt 0.0432
_refine_ls_shift/su_max 0.008
_refine_ls_shift/su_mean 0.000
_refine_ls_structure_factor_coef Fsqd
_refine_ls_weighting_details 'w=1/[\s^2^(Fo^2^)+(0.0371P)^2^] where P=(Fo^2^+2Fc^2^)/3'
_refine_ls_weighting_scheme calc
_refine_ls_wR_factor_gt 0.0817
_refine_ls_wR_factor_ref 0.0855
_reflns_Friedel_coverage 0.997
_reflns_Friedel_fraction_full 0.998
_reflns_Friedel_fraction_max 0.998
_reflns_number_gt 27703
_reflns_number_total 33070
_reflns_threshold_expression 'I > 2\s(I)'
_cod_data_source_file om500332n_si_002.cif
_cod_data_source_block 3
_cod_depositor_comments
;
The following automatic conversions were performed:

data item '_chemical_melting_point' value 'not measured' was changed
to '?' -- the value is undefined or not given.

data item '_exptl_crystal_density_meas' value 'not measured' was
changed to '?' -- the value is perceived as not measured.

Automatic conversion script
Id: cif_fix_values 6909 2019-04-08 15:41:33Z antanas 
;
_cod_database_code 4089658
_shelxl_version_number 2013-4
_shelx_space_group_comment
;
The symmetry employed for this shelxl refinement is uniquely defined
by the following loop, which should always be used as a source of
symmetry information in preference to the above space-group names.
They are only intended as comments.
;
_olex2_refinement_description
;
1. Fixed Uiso
 At 1.2 times of:
  All C(H,H) groups
 At 1.5 times of:
  All C(H,H,H) groups
2.a Secondary CH2 refined with riding coordinates:
 C9(H9A,H9B), C12(H12A,H12B), C24(H24A,H24B), C27(H27A,H27B), C39(H39A,H39B),
 C42(H42A,H42B), C9A(H9AA,H9AB), C12A(H12C,H12D), C24A(H24C,H24D), C27A(H27C,
 H27D), C39A(H39C,H39D), C42A(H42C,H42D)
2.b Idealised Me refined as rotating group:
 C14(H14A,H14B,H14C), C15(H15A,H15B,H15C), C16(H16A,H16B,H16C), C17(H17A,H17B,
 H17C), C29(H29A,H29B,H29C), C30(H30A,H30B,H30C), C31(H31A,H31B,H31C), C32(H32A,
 H32B,H32C), C44(H44A,H44B,H44C), C45(H45A,H45B,H45C), C46(H46A,H46B,H46C),
 C47(H47A,H47B,H47C), C14A(H14D,H14E,H14F), C15A(H15D,H15E,H15F), C16A(H16D,
 H16E,H16F), C17A(H17D,H17E,H17F), C29A(H29D,H29E,H29F), C30A(H30D,H30E,H30F),
 C31A(H31D,H31E,H31F), C32A(H32D,H32E,H32F), C44A(H44D,H44E,H44F), C45A(H45D,
 H45E,H45F), C46A(H46D,H46E,H46F), C47A(H47D,H47E,H47F)
;

loop_
_space_group_symop_operation_xyz
'x, y, z'
'x, -y, z+1/2'

loop_
_atom_site_label
_atom_site_type_symbol
_atom_site_fract_x
_atom_site_fract_y
_atom_site_fract_z
_atom_site_U_iso_or_equiv
_atom_site_adp_type
_atom_site_occupancy
_atom_site_site_symmetry_order
_atom_site_calc_flag
_atom_site_refinement_flags_posn
_atom_site_refinement_flags_adp
Rh1 Rh 0.41162(3) 0.42081(2) 0.16367(2) 0.01053(10) Uani 1 1 d . .
Cl2 Cl 0.31897(12) 0.53100(8) 0.09577(9) 0.0212(3) Uani 1 1 d . .
O10 O -0.0422(3) 0.3393(2) 0.1365(2) 0.0190(9) Uani 1 1 d . .
O13 O 0.0686(3) 0.3732(3) 0.3375(2) 0.0241(9) Uani 1 1 d . .
O25 O 0.7846(3) 0.5758(2) 0.0869(3) 0.0268(9) Uani 1 1 d . .
O28 O 0.7513(3) 0.4106(2) -0.0173(2) 0.0215(9) Uani 1 1 d . .
O40 O 0.7337(4) 0.2577(2) 0.3601(3) 0.0245(9) Uani 1 1 d . .
O43 O 0.5149(4) 0.1398(2) 0.2828(3) 0.0265(10) Uani 1 1 d . .
N4 N 0.1492(4) 0.3768(2) 0.1430(3) 0.0126(9) Uani 1 1 d . .
N7 N 0.2159(4) 0.3982(3) 0.2667(3) 0.0156(10) Uani 1 1 d . .
N19 N 0.6258(4) 0.5166(2) 0.1250(3) 0.0155(9) Uani 1 1 d . .
N22 N 0.6073(4) 0.4137(3) 0.0608(3) 0.0128(9) Uani 1 1 d . .
N34 N 0.5972(4) 0.3305(3) 0.2785(3) 0.0159(10) Uani 1 1 d . .
N37 N 0.4603(4) 0.2563(3) 0.2283(3) 0.0157(9) Uani 1 1 d . .
C3 C 0.2514(5) 0.3985(3) 0.1935(3) 0.0143(11) Uani 1 1 d . .
C5 C 0.0589(4) 0.3618(3) 0.1858(3) 0.0145(11) Uani 1 1 d . .
C6 C 0.1000(5) 0.3753(4) 0.2634(4) 0.0178(13) Uani 1 1 d . .
C8 C 0.0917(5) 0.3855(3) 0.0559(3) 0.0146(11) Uani 1 1 d . .
C9 C -0.0058(5) 0.3285(3) 0.0578(3) 0.0176(12) Uani 1 1 d . .
H9A H -0.0721 0.3377 0.0128 0.021 Uiso 1 1 calc R U
H9B H 0.0233 0.2768 0.0529 0.021 Uiso 1 1 calc R U
C11 C 0.2673(5) 0.4166(3) 0.3515(3) 0.0183(11) Uani 1 1 d . .
C12 C 0.1528(5) 0.4235(4) 0.3856(4) 0.0272(14) Uani 1 1 d . .
H12A H 0.1658 0.4089 0.4436 0.033 Uiso 1 1 calc R U
H12B H 0.1237 0.4759 0.3807 0.033 Uiso 1 1 calc R U
C14 C 0.0378(5) 0.4642(3) 0.0437(4) 0.0205(12) Uani 1 1 d . .
H14A H -0.0060 0.4688 -0.0118 0.031 Uiso 1 1 calc R U
H14B H 0.1002 0.5019 0.0527 0.031 Uiso 1 1 calc R U
H14C H -0.0153 0.4722 0.0825 0.031 Uiso 1 1 calc R U
C15 C 0.1653(5) 0.3688(4) -0.0078(4) 0.0200(13) Uani 1 1 d . .
H15A H 0.2355 0.4005 0.0014 0.030 Uiso 1 1 calc R U
H15B H 0.1198 0.3793 -0.0618 0.030 Uiso 1 1 calc R U
H15C H 0.1885 0.3159 -0.0045 0.030 Uiso 1 1 calc R U
C16 C 0.3335(6) 0.4902(4) 0.3567(4) 0.0270(14) Uani 1 1 d . .
H16A H 0.3671 0.5008 0.4135 0.041 Uiso 1 1 calc R U
H16B H 0.2797 0.5307 0.3351 0.041 Uiso 1 1 calc R U
H16C H 0.3965 0.4867 0.3247 0.041 Uiso 1 1 calc R U
C17 C 0.3427(5) 0.3533(4) 0.3926(3) 0.0260(14) Uani 1 1 d . .
H17A H 0.2957 0.3075 0.3909 0.039 Uiso 1 1 calc R U
H17B H 0.3727 0.3668 0.4493 0.039 Uiso 1 1 calc R U
H17C H 0.4086 0.3447 0.3641 0.039 Uiso 1 1 calc R U
C18 C 0.5563(4) 0.4527(3) 0.1160(3) 0.0120(10) Uani 1 1 d . .
C20 C 0.7146(5) 0.5142(3) 0.0782(4) 0.0195(12) Uani 1 1 d . .
C21 C 0.7028(5) 0.4504(3) 0.0381(3) 0.0186(12) Uani 1 1 d . .
C23 C 0.6216(6) 0.5963(4) 0.1515(4) 0.0180(14) Uani 1 1 d . .
C24 C 0.7527(6) 0.6130(4) 0.1571(4) 0.0238(15) Uani 1 1 d . .
H24A H 0.7668 0.6677 0.1551 0.029 Uiso 1 1 calc R U
H24B H 0.7984 0.5927 0.2081 0.029 Uiso 1 1 calc R U
C26 C 0.5901(5) 0.3411(3) 0.0181(3) 0.0150(12) Uani 1 1 d . .
C27 C 0.6601(5) 0.3581(4) -0.0501(4) 0.0217(13) Uani 1 1 d . .
H27A H 0.6948 0.3114 -0.0677 0.026 Uiso 1 1 calc R U
H27B H 0.6083 0.3803 -0.0977 0.026 Uiso 1 1 calc R U
C29 C 0.5524(6) 0.6422(4) 0.0835(4) 0.0260(14) Uani 1 1 d . .
H29A H 0.5781 0.6299 0.0322 0.039 Uiso 1 1 calc R U
H29B H 0.5654 0.6957 0.0952 0.039 Uiso 1 1 calc R U
H29C H 0.4689 0.6307 0.0789 0.039 Uiso 1 1 calc R U
C30 C 0.5790(6) 0.6104(4) 0.2300(4) 0.0302(15) Uani 1 1 d . .
H30A H 0.5713 0.6645 0.2379 0.045 Uiso 1 1 calc R U
H30B H 0.6352 0.5896 0.2752 0.045 Uiso 1 1 calc R U
H30C H 0.5027 0.5862 0.2282 0.045 Uiso 1 1 calc R U
C31 C 0.4625(5) 0.3280(3) -0.0164(4) 0.0215(13) Uani 1 1 d . .
H31A H 0.4533 0.2788 -0.0430 0.032 Uiso 1 1 calc R U
H31B H 0.4347 0.3673 -0.0562 0.032 Uiso 1 1 calc R U
H31C H 0.4167 0.3294 0.0275 0.032 Uiso 1 1 calc R U
C32 C 0.6447(5) 0.2772(3) 0.0722(4) 0.0217(12) Uani 1 1 d . .
H32A H 0.7282 0.2874 0.0905 0.033 Uiso 1 1 calc R U
H32B H 0.6354 0.2301 0.0414 0.033 Uiso 1 1 calc R U
H32C H 0.6058 0.2730 0.1195 0.033 Uiso 1 1 calc R U
C33 C 0.4908(4) 0.3321(3) 0.2250(3) 0.0129(10) Uani 1 1 d . .
C35 C 0.6284(5) 0.2599(3) 0.3094(4) 0.0200(12) Uani 1 1 d . .
C36 C 0.5424(5) 0.2140(3) 0.2793(4) 0.0199(12) Uani 1 1 d . .
C38 C 0.6929(5) 0.3828(3) 0.3129(4) 0.0159(13) Uani 1 1 d . .
C39 C 0.7526(5) 0.3350(4) 0.3851(3) 0.0246(13) Uani 1 1 d . .
H39A H 0.8374 0.3462 0.3979 0.029 Uiso 1 1 calc R U
H39B H 0.7175 0.3452 0.4339 0.029 Uiso 1 1 calc R U
C41 C 0.3612(5) 0.2042(3) 0.1964(3) 0.0158(12) Uani 1 1 d . .
C42 C 0.4277(5) 0.1295(3) 0.2091(4) 0.0235(13) Uani 1 1 d . .
H42A H 0.3737 0.0879 0.2160 0.028 Uiso 1 1 calc R U
H42B H 0.4660 0.1181 0.1621 0.028 Uiso 1 1 calc R U
C44 C 0.7791(5) 0.3930(4) 0.2551(4) 0.0293(15) Uani 1 1 d . .
H44A H 0.8418 0.4271 0.2794 0.044 Uiso 1 1 calc R U
H44B H 0.7383 0.4142 0.2037 0.044 Uiso 1 1 calc R U
H44C H 0.8127 0.3442 0.2448 0.044 Uiso 1 1 calc R U
C45 C 0.6453(6) 0.4550(4) 0.3412(4) 0.0309(15) Uani 1 1 d . .
H45A H 0.7104 0.4889 0.3618 0.046 Uiso 1 1 calc R U
H45B H 0.6009 0.4442 0.3846 0.046 Uiso 1 1 calc R U
H45C H 0.5938 0.4789 0.2955 0.046 Uiso 1 1 calc R U
C46 C 0.3104(6) 0.2156(3) 0.1087(3) 0.0226(13) Uani 1 1 d . .
H46A H 0.2771 0.2662 0.1009 0.034 Uiso 1 1 calc R U
H46B H 0.2487 0.1784 0.0918 0.034 Uiso 1 1 calc R U
H46C H 0.3720 0.2097 0.0759 0.034 Uiso 1 1 calc R U
C47 C 0.2671(5) 0.2065(3) 0.2494(4) 0.0227(13) Uani 1 1 d . .
H47A H 0.2079 0.1680 0.2309 0.034 Uiso 1 1 calc R U
H47B H 0.2300 0.2561 0.2453 0.034 Uiso 1 1 calc R U
H47C H 0.3028 0.1967 0.3060 0.034 Uiso 1 1 calc R U
Rh1A Rh 0.08176(3) 0.08386(2) 0.67628(2) 0.01248(11) Uani 1 1 d . .
Cl2A Cl 0.14979(13) -0.02799(8) 0.61757(10) 0.0284(3) Uani 1 1 d . .
O10A O 0.5204(3) 0.1720(3) 0.6506(3) 0.0258(10) Uani 1 1 d . .
O13A O 0.5008(4) 0.1537(3) 0.8529(3) 0.0300(10) Uani 1 1 d . .
O25A O -0.3097(4) -0.0923(2) 0.6309(3) 0.0318(11) Uani 1 1 d . .
O28A O -0.3520(3) 0.0585(2) 0.5026(3) 0.0271(10) Uani 1 1 d . .
O40A O -0.1401(4) 0.2620(2) 0.8622(3) 0.0281(10) Uani 1 1 d . .
O43A O 0.0268(4) 0.3727(2) 0.7661(2) 0.0247(9) Uani 1 1 d . .
N4A N 0.3329(4) 0.1329(3) 0.6550(3) 0.0177(10) Uani 1 1 d . .
N7A N 0.3229(4) 0.1210(3) 0.7787(3) 0.0184(10) Uani 1 1 d . .
N19A N -0.1404(4) -0.0234(3) 0.6562(3) 0.0190(10) Uani 1 1 d . .
N22A N -0.1670(4) 0.0697(3) 0.5774(3) 0.0166(10) Uani 1 1 d . .
N34A N -0.0488(4) 0.1827(3) 0.7838(3) 0.0179(10) Uani 1 1 d . .
N37A N 0.0551(4) 0.2528(3) 0.7219(3) 0.0172(10) Uani 1 1 d . .
C3A C 0.2537(5) 0.1138(3) 0.7043(3) 0.0157(11) Uani 1 1 d . .
C5A C 0.4423(5) 0.1531(3) 0.6984(4) 0.0208(13) Uani 1 1 d . .
C6A C 0.4363(5) 0.1449(4) 0.7766(4) 0.0201(13) Uani 1 1 d . .
C8A C 0.3528(6) 0.1164(4) 0.5712(4) 0.0191(14) Uani 1 1 d . .
C9A C 0.4511(5) 0.1731(4) 0.5689(4) 0.0252(14) Uani 1 1 d . .
H9AA H 0.4993 0.1582 0.5283 0.030 Uiso 1 1 calc R U
H9AB H 0.4186 0.2238 0.5552 0.030 Uiso 1 1 calc R U
C11A C 0.3080(5) 0.1057(4) 0.8630(4) 0.0228(14) Uani 1 1 d . .
C12A C 0.4407(5) 0.1057(4) 0.9028(4) 0.0288(15) Uani 1 1 d . .
H12C H 0.4509 0.1253 0.9591 0.035 Uiso 1 1 calc R U
H12D H 0.4727 0.0541 0.9046 0.035 Uiso 1 1 calc R U
C14A C 0.4031(6) 0.0368(3) 0.5695(4) 0.0251(13) Uani 1 1 d . .
H14D H 0.4244 0.0274 0.5162 0.038 Uiso 1 1 calc R U
H14E H 0.3442 0.0002 0.5794 0.038 Uiso 1 1 calc R U
H14F H 0.4729 0.0322 0.6118 0.038 Uiso 1 1 calc R U
C15A C 0.2497(5) 0.1278(4) 0.5033(4) 0.0232(13) Uani 1 1 d . .
H15D H 0.1848 0.0956 0.5124 0.035 Uiso 1 1 calc R U
H15E H 0.2725 0.1147 0.4513 0.035 Uiso 1 1 calc R U
H15F H 0.2251 0.1804 0.5021 0.035 Uiso 1 1 calc R U
C16A C 0.2511(6) 0.0299(4) 0.8682(4) 0.0293(14) Uani 1 1 d . .
H16D H 0.3020 -0.0094 0.8527 0.044 Uiso 1 1 calc R U
H16E H 0.1755 0.0287 0.8313 0.044 Uiso 1 1 calc R U
H16F H 0.2390 0.0212 0.9241 0.044 Uiso 1 1 calc R U
C17A C 0.2412(5) 0.1681(4) 0.8965(3) 0.0255(14) Uani 1 1 d . .
H17D H 0.1632 0.1729 0.8630 0.038 Uiso 1 1 calc R U
H17E H 0.2838 0.2155 0.8955 0.038 Uiso 1 1 calc R U
H17F H 0.2333 0.1562 0.9525 0.038 Uiso 1 1 calc R U
C18A C -0.0825(5) 0.0408(3) 0.6360(3) 0.0144(11) Uani 1 1 d . .
C20A C -0.2531(5) -0.0296(4) 0.6123(4) 0.0241(13) Uani 1 1 d . .
C21A C -0.2692(5) 0.0279(3) 0.5621(4) 0.0205(12) Uani 1 1 d . .
C23A C -0.1108(6) -0.1004(4) 0.6903(4) 0.0225(15) Uani 1 1 d . .
C24A C -0.2330(6) -0.1228(4) 0.7010(4) 0.0275(15) Uani 1 1 d . .
H24C H -0.2404 -0.1781 0.7027 0.033 Uiso 1 1 calc R U
H24D H -0.2519 -0.1016 0.7519 0.033 Uiso 1 1 calc R U
C26A C -0.1781(5) 0.1358(4) 0.5234(4) 0.0187(13) Uani 1 1 d . .
C27A C -0.2854(5) 0.1097(4) 0.4611(4) 0.0248(13) Uani 1 1 d . .
H27C H -0.3342 0.1534 0.4400 0.030 Uiso 1 1 calc R U
H27D H -0.2594 0.0842 0.4147 0.030 Uiso 1 1 calc R U
C29A C -0.0724(6) -0.1491(4) 0.6249(4) 0.0285(15) Uani 1 1 d . .
H29D H -0.0603 -0.2007 0.6448 0.043 Uiso 1 1 calc R U
H29E H 0.0010 -0.1294 0.6118 0.043 Uiso 1 1 calc R U
H29F H -0.1330 -0.1484 0.5760 0.043 Uiso 1 1 calc R U
C30A C -0.0214(6) -0.1040(4) 0.7676(4) 0.0274(14) Uani 1 1 d . .
H30D H 0.0495 -0.0770 0.7599 0.041 Uiso 1 1 calc R U
H30E H -0.0018 -0.1565 0.7810 0.041 Uiso 1 1 calc R U
H30F H -0.0537 -0.0807 0.8120 0.041 Uiso 1 1 calc R U
C31A C -0.0696(5) 0.1447(4) 0.4857(4) 0.0208(13) Uani 1 1 d . .
H31D H -0.0020 0.1550 0.5283 0.031 Uiso 1 1 calc R U
H31E H -0.0807 0.1865 0.4470 0.031 Uiso 1 1 calc R U
H31F H -0.0558 0.0984 0.4572 0.031 Uiso 1 1 calc R U
C32A C -0.2053(5) 0.2046(3) 0.5691(3) 0.0211(13) Uani 1 1 d . .
H32D H -0.2182 0.2474 0.5318 0.032 Uiso 1 1 calc R U
H32E H -0.1394 0.2154 0.6129 0.032 Uiso 1 1 calc R U
H32F H -0.2760 0.1957 0.5923 0.032 Uiso 1 1 calc R U
C33A C 0.0277(4) 0.1765(3) 0.7282(3) 0.0136(11) Uani 1 1 d . .
C35A C -0.0653(5) 0.2556(3) 0.8080(3) 0.0203(12) Uani 1 1 d . .
C36A C 0.0010(5) 0.2994(3) 0.7706(3) 0.0191(12) Uani 1 1 d . .
C38A C -0.1237(5) 0.1327(3) 0.8243(4) 0.0186(13) Uani 1 1 d . .
C39A C -0.1420(6) 0.1862(4) 0.8938(4) 0.0319(15) Uani 1 1 d . .
H39C H -0.2181 0.1759 0.9107 0.038 Uiso 1 1 calc R U
H39D H -0.0788 0.1795 0.9414 0.038 Uiso 1 1 calc R U
C41A C 0.1338(5) 0.3018(3) 0.6824(4) 0.0176(12) Uani 1 1 d . .
C42A C 0.0731(6) 0.3777(3) 0.6903(4) 0.0229(13) Uani 1 1 d . .
H42C H 0.1298 0.4195 0.6926 0.027 Uiso 1 1 calc R U
H42D H 0.0090 0.3858 0.6435 0.027 Uiso 1 1 calc R U
C44A C -0.2403(6) 0.1187(4) 0.7692(4) 0.0329(16) Uani 1 1 d . .
H44D H -0.2771 0.1669 0.7515 0.049 Uiso 1 1 calc R U
H44E H -0.2917 0.0903 0.7988 0.049 Uiso 1 1 calc R U
H44F H -0.2276 0.0900 0.7215 0.049 Uiso 1 1 calc R U
C45A C -0.0609(6) 0.0626(4) 0.8575(4) 0.0320(15) Uani 1 1 d . .
H45D H -0.1164 0.0284 0.8765 0.048 Uiso 1 1 calc R U
H45E H 0.0014 0.0757 0.9030 0.048 Uiso 1 1 calc R U
H45F H -0.0266 0.0382 0.8147 0.048 Uiso 1 1 calc R U
C46A C 0.1336(6) 0.2819(4) 0.5955(4) 0.0268(14) Uani 1 1 d . .
H46D H 0.1587 0.2296 0.5921 0.040 Uiso 1 1 calc R U
H46E H 0.1875 0.3150 0.5733 0.040 Uiso 1 1 calc R U
H46F H 0.0543 0.2879 0.5643 0.040 Uiso 1 1 calc R U
C47A C 0.2564(5) 0.3050(3) 0.7331(4) 0.0251(14) Uani 1 1 d . .
H47D H 0.3030 0.3427 0.7102 0.038 Uiso 1 1 calc R U
H47E H 0.2939 0.2558 0.7326 0.038 Uiso 1 1 calc R U
H47F H 0.2513 0.3187 0.7892 0.038 Uiso 1 1 calc R U

loop_
_atom_site_aniso_label
_atom_site_aniso_U_11
_atom_site_aniso_U_22
_atom_site_aniso_U_33
_atom_site_aniso_U_23
_atom_site_aniso_U_13
_atom_site_aniso_U_12
Rh1 0.0094(2) 0.0117(2) 0.0107(2) -0.00005(19) 0.00214(18) -0.00014(19)
Cl2 0.0150(6) 0.0175(7) 0.0302(8) 0.0064(6) 0.0016(6) 0.0010(5)
O10 0.013(2) 0.027(2) 0.018(2) -0.0033(17) 0.0036(16) -0.0074(17)
O13 0.016(2) 0.043(3) 0.015(2) -0.0036(19) 0.0061(17) -0.008(2)
O25 0.021(2) 0.024(2) 0.037(2) 0.001(2) 0.0097(19) -0.0079(18)
O28 0.018(2) 0.026(2) 0.023(2) -0.0003(18) 0.0117(17) 0.0025(18)
O40 0.021(2) 0.021(2) 0.027(2) 0.0050(18) -0.0072(17) 0.0023(18)
O43 0.027(2) 0.015(2) 0.033(2) 0.0032(18) -0.005(2) -0.0012(18)
N4 0.011(2) 0.016(2) 0.012(2) 0.0016(19) 0.0025(18) -0.0020(18)
N7 0.011(2) 0.019(2) 0.016(2) -0.0021(19) 0.0023(19) -0.0011(19)
N19 0.014(2) 0.014(2) 0.018(2) 0.001(2) 0.003(2) 0.0009(18)
N22 0.011(2) 0.014(2) 0.014(2) 0.0003(19) 0.0029(17) 0.0009(18)
N34 0.015(2) 0.014(2) 0.019(2) 0.0024(19) 0.0012(19) -0.0001(19)
N37 0.014(2) 0.015(2) 0.017(2) 0.0011(19) 0.0011(19) 0.0006(18)
C3 0.017(3) 0.013(3) 0.013(3) 0.000(2) 0.005(2) 0.001(2)
C5 0.010(3) 0.015(3) 0.018(3) -0.002(2) 0.002(2) 0.001(2)
C6 0.007(3) 0.025(3) 0.022(3) 0.001(3) 0.006(2) 0.001(2)
C8 0.009(3) 0.020(3) 0.014(3) 0.000(2) 0.000(2) 0.000(2)
C9 0.016(3) 0.020(3) 0.016(3) -0.003(2) 0.001(2) 0.001(2)
C11 0.018(3) 0.026(3) 0.011(2) -0.006(2) 0.003(2) -0.004(3)
C12 0.021(3) 0.042(4) 0.020(3) -0.009(3) 0.007(2) -0.002(3)
C14 0.018(3) 0.018(3) 0.026(3) 0.000(2) 0.003(2) 0.001(2)
C15 0.017(3) 0.027(3) 0.016(3) -0.001(3) 0.003(2) 0.003(3)
C16 0.030(3) 0.030(4) 0.020(3) -0.008(3) 0.002(3) -0.006(3)
C17 0.030(3) 0.034(4) 0.014(3) 0.000(3) 0.003(3) 0.001(3)
C18 0.011(2) 0.014(3) 0.010(2) 0.002(2) -0.003(2) 0.004(2)
C20 0.016(3) 0.021(3) 0.023(3) 0.004(2) 0.007(2) -0.001(2)
C21 0.016(3) 0.023(3) 0.018(3) 0.004(2) 0.008(2) 0.000(2)
C23 0.020(3) 0.013(3) 0.020(3) -0.004(3) 0.000(3) -0.001(2)
C24 0.021(3) 0.020(3) 0.029(4) 0.001(3) 0.001(3) -0.004(3)
C26 0.017(3) 0.012(3) 0.016(3) -0.003(2) 0.003(2) 0.002(2)
C27 0.022(3) 0.025(3) 0.019(3) -0.001(3) 0.006(2) 0.004(3)
C29 0.024(3) 0.020(3) 0.033(4) 0.008(3) 0.001(3) -0.002(3)
C30 0.043(4) 0.023(3) 0.025(3) -0.007(3) 0.007(3) -0.006(3)
C31 0.020(3) 0.023(3) 0.022(3) -0.002(3) 0.004(2) 0.000(2)
C32 0.023(3) 0.019(3) 0.024(3) 0.005(2) 0.006(3) 0.007(2)
C33 0.012(2) 0.013(3) 0.014(3) 0.000(2) 0.004(2) 0.001(2)
C35 0.018(3) 0.019(3) 0.021(3) 0.004(2) -0.002(2) 0.004(2)
C36 0.019(3) 0.016(3) 0.024(3) 0.006(2) 0.002(2) 0.006(2)
C38 0.011(3) 0.019(3) 0.015(3) 0.000(2) -0.004(2) 0.000(2)
C39 0.023(3) 0.030(4) 0.019(3) 0.000(3) -0.003(3) -0.001(3)
C41 0.018(3) 0.013(3) 0.015(3) -0.003(2) 0.001(2) -0.004(2)
C42 0.025(3) 0.015(3) 0.030(3) -0.002(2) 0.003(3) -0.001(2)
C44 0.016(3) 0.045(4) 0.024(3) 0.006(3) -0.004(3) -0.006(3)
C45 0.029(4) 0.025(4) 0.035(4) -0.010(3) -0.005(3) 0.002(3)
C46 0.026(3) 0.022(3) 0.018(3) -0.003(2) -0.001(3) -0.006(3)
C47 0.021(3) 0.020(3) 0.028(3) -0.003(2) 0.007(3) -0.005(3)
Rh1A 0.0124(2) 0.0117(2) 0.0134(2) -0.00041(19) 0.00265(19) -0.00003(19)
Cl2A 0.0235(7) 0.0176(7) 0.0474(10) -0.0085(7) 0.0157(7) -0.0008(6)
O10A 0.014(2) 0.036(3) 0.028(2) 0.001(2) 0.0046(18) -0.0050(19)
O13A 0.019(2) 0.040(3) 0.028(2) 0.000(2) -0.0049(19) -0.005(2)
O25A 0.028(2) 0.026(2) 0.042(3) 0.005(2) 0.007(2) -0.0107(19)
O28A 0.016(2) 0.031(3) 0.032(2) 0.0017(19) -0.0014(19) -0.0030(18)
O40A 0.034(3) 0.023(2) 0.031(2) -0.0034(19) 0.017(2) 0.001(2)
O43A 0.031(2) 0.014(2) 0.031(2) -0.0026(17) 0.0096(19) 0.0014(18)
N4A 0.014(2) 0.019(2) 0.020(3) 0.000(2) 0.003(2) -0.0002(19)
N7A 0.015(2) 0.020(3) 0.019(2) 0.001(2) 0.000(2) 0.000(2)
N19A 0.019(2) 0.013(2) 0.026(3) 0.002(2) 0.005(2) -0.0032(19)
N22A 0.015(2) 0.019(3) 0.016(2) 0.0010(19) 0.0034(18) -0.0016(19)
N34A 0.022(2) 0.014(2) 0.019(2) -0.002(2) 0.006(2) -0.001(2)
N37A 0.019(2) 0.017(2) 0.016(2) -0.0029(19) 0.0040(18) 0.0015(19)
C3A 0.017(3) 0.014(3) 0.017(3) 0.001(2) 0.003(2) 0.002(2)
C5A 0.012(3) 0.021(3) 0.028(3) 0.001(3) 0.000(2) -0.003(2)
C6A 0.014(3) 0.025(3) 0.020(3) -0.001(3) 0.000(2) -0.003(3)
C8A 0.019(3) 0.025(3) 0.015(3) 0.001(2) 0.004(3) 0.000(3)
C9A 0.022(3) 0.029(3) 0.025(3) 0.003(3) 0.005(3) -0.001(3)
C11A 0.018(3) 0.032(4) 0.017(3) 0.000(3) -0.001(2) 0.000(3)
C12A 0.026(3) 0.039(4) 0.019(3) 0.007(3) -0.002(3) 0.001(3)
C14A 0.024(3) 0.022(3) 0.031(3) 0.000(3) 0.010(3) 0.003(3)
C15A 0.022(3) 0.027(3) 0.020(3) -0.002(3) 0.005(2) 0.003(3)
C16A 0.032(4) 0.031(4) 0.025(3) 0.008(3) 0.005(3) -0.001(3)
C17A 0.023(3) 0.038(4) 0.016(3) -0.004(3) 0.003(2) -0.001(3)
C18A 0.017(3) 0.012(3) 0.016(3) -0.002(2) 0.005(2) 0.001(2)
C20A 0.018(3) 0.022(3) 0.032(3) -0.003(3) 0.002(3) -0.010(3)
C21A 0.012(3) 0.023(3) 0.026(3) -0.004(3) 0.001(2) -0.005(2)
C23A 0.028(4) 0.015(3) 0.028(4) -0.002(3) 0.013(3) -0.007(3)
C24A 0.031(4) 0.019(3) 0.034(4) -0.001(3) 0.013(3) -0.007(3)
C26A 0.019(3) 0.020(3) 0.017(3) 0.003(2) 0.003(2) 0.001(3)
C27A 0.022(3) 0.031(4) 0.021(3) 0.001(3) 0.004(3) 0.000(3)
C29A 0.036(4) 0.019(3) 0.034(4) -0.008(3) 0.016(3) -0.004(3)
C30A 0.033(4) 0.026(3) 0.025(3) 0.006(3) 0.009(3) -0.001(3)
C31A 0.019(3) 0.024(3) 0.020(3) 0.003(3) 0.003(2) 0.002(3)
C32A 0.018(3) 0.023(3) 0.021(3) 0.002(2) 0.002(2) 0.003(2)
C33A 0.013(3) 0.016(3) 0.012(3) 0.001(2) 0.002(2) 0.000(2)
C35A 0.024(3) 0.017(3) 0.021(3) -0.006(2) 0.007(2) 0.004(3)
C36A 0.021(3) 0.016(3) 0.021(3) -0.004(2) 0.004(2) 0.003(2)
C38A 0.021(3) 0.018(3) 0.018(3) -0.001(2) 0.008(2) -0.002(3)
C39A 0.042(4) 0.031(4) 0.027(3) -0.003(3) 0.017(3) 0.001(3)
C41A 0.019(3) 0.013(3) 0.020(3) 0.002(2) 0.004(3) -0.002(2)
C42A 0.026(3) 0.016(3) 0.027(3) 0.001(2) 0.004(3) -0.001(3)
C44A 0.027(4) 0.047(4) 0.027(4) -0.006(3) 0.012(3) -0.009(3)
C45A 0.033(4) 0.030(4) 0.036(4) 0.009(3) 0.016(3) 0.002(3)
C46A 0.031(4) 0.024(3) 0.027(3) 0.001(3) 0.009(3) 0.000(3)
C47A 0.018(3) 0.017(3) 0.039(4) -0.001(3) 0.001(3) -0.002(3)

loop_
_atom_type_symbol
_atom_type_description
_atom_type_scat_dispersion_real
_atom_type_scat_dispersion_imag
_atom_type_scat_source
C C 0.0033 0.0016 'International Tables Vol C Tables 4.2.6.8 and 6.1.1.4'
H H 0.0000 0.0000 'International Tables Vol C Tables 4.2.6.8 and 6.1.1.4'
N N 0.0061 0.0033 'International Tables Vol C Tables 4.2.6.8 and 6.1.1.4'
O O 0.0106 0.0060 'International Tables Vol C Tables 4.2.6.8 and 6.1.1.4'
Cl Cl 0.1484 0.1585 'International Tables Vol C Tables 4.2.6.8 and 6.1.1.4'
Rh Rh -1.1178 0.9187 'International Tables Vol C Tables 4.2.6.8 and 6.1.1.4'

loop_
_exptl_crystal_face_index_h
_exptl_crystal_face_index_k
_exptl_crystal_face_index_l
_exptl_crystal_face_perp_dist
_exptl_oxdiff_crystal_face_indexfrac_h
_exptl_oxdiff_crystal_face_indexfrac_k
_exptl_oxdiff_crystal_face_indexfrac_l
_exptl_oxdiff_crystal_face_x
_exptl_oxdiff_crystal_face_y
_exptl_oxdiff_crystal_face_z
1 -1 0 0.0164 0.9976 -0.9981 0.0004 0.0643 0.0357 0.0044
-1 -1 0 0.0411 -0.9982 -0.9975 -0.0004 0.0050 -0.0732 0.0062
0 0 -1 0.1509 -0.0004 0.0002 -0.9978 0.0011 -0.0099 -0.0419
0 0 1 0.1689 0.0004 -0.0002 0.9978 -0.0011 0.0099 0.0419
-1 1 0 0.0328 -0.9976 0.9981 -0.0004 -0.0643 -0.0357 -0.0044
3 4 0 0.0346 2.9949 3.9904 0.0013 -0.0495 0.2384 -0.0240

loop_
_geom_angle_atom_site_label_1
_geom_angle_atom_site_label_2
_geom_angle_atom_site_label_3
_geom_angle
C3 Rh1 Cl2 85.67(15)
C3 Rh1 C18 169.9(2)
C18 Rh1 Cl2 85.41(14)
C33 Rh1 Cl2 177.26(16)
C33 Rh1 C3 94.3(2)
C33 Rh1 C18 94.8(2)
C5 O10 C9 103.2(4)
C6 O13 C12 102.9(4)
C20 O25 C24 102.8(4)
C21 O28 C27 103.4(4)
C35 O40 C39 103.1(4)
C36 O43 C42 102.6(4)
C3 N4 C5 112.4(4)
C3 N4 C8 138.6(4)
C5 N4 C8 105.8(4)
C3 N7 C6 114.1(5)
C3 N7 C11 136.9(5)
C6 N7 C11 109.0(4)
C18 N19 C20 112.6(4)
C18 N19 C23 140.0(5)
C20 N19 C23 105.1(4)
C18 N22 C21 113.8(5)
C18 N22 C26 137.1(5)
C21 N22 C26 109.1(4)
C33 N34 C38 138.9(5)
C35 N34 C33 113.7(5)
C35 N34 C38 107.4(4)
C33 N37 C41 140.0(4)
C36 N37 C33 113.5(4)
C36 N37 C41 106.4(4)
N4 C3 Rh1 128.6(4)
N7 C3 Rh1 130.7(4)
N7 C3 N4 100.7(4)
O10 C5 N4 112.9(5)
C6 C5 O10 140.0(5)
C6 C5 N4 107.1(5)
O13 C6 N7 112.7(5)
C5 C6 O13 141.7(5)
C5 C6 N7 105.6(5)
N4 C8 C9 96.6(4)
N4 C8 C14 109.0(4)
N4 C8 C15 117.1(5)
C9 C8 C14 109.0(5)
C15 C8 C9 113.5(5)
C15 C8 C14 110.8(5)
O10 C9 C8 105.3(4)
N7 C11 C12 98.3(4)
N7 C11 C16 111.2(5)
N7 C11 C17 111.9(5)
C16 C11 C12 111.8(5)
C16 C11 C17 111.8(5)
C17 C11 C12 111.1(5)
O13 C12 C11 106.6(4)
N19 C18 Rh1 132.9(4)
N22 C18 Rh1 126.8(4)
N22 C18 N19 100.2(4)
O25 C20 N19 113.7(5)
C21 C20 O25 139.5(5)
C21 C20 N19 106.9(5)
O28 C21 N22 112.5(5)
C20 C21 O28 141.0(5)
C20 C21 N22 106.5(5)
N19 C23 C24 96.8(5)
N19 C23 C29 109.4(5)
N19 C23 C30 116.8(5)
C29 C23 C24 109.3(5)
C30 C23 C24 112.9(6)
C30 C23 C29 110.7(6)
O25 C24 C23 104.6(5)
N22 C26 C27 98.1(4)
N22 C26 C31 111.2(5)
N22 C26 C32 111.3(5)
C31 C26 C27 110.8(5)
C31 C26 C32 113.0(5)
C32 C26 C27 111.6(5)
O28 C27 C26 107.0(5)
N34 C33 Rh1 128.0(4)
N34 C33 N37 99.1(4)
N37 C33 Rh1 132.9(4)
O40 C35 N34 113.9(5)
C36 C35 O40 139.1(6)
C36 C35 N34 106.9(5)
O43 C36 N37 114.5(5)
C35 C36 O43 138.7(5)
C35 C36 N37 106.8(5)
N34 C38 C39 99.1(5)
N34 C38 C44 111.0(5)
N34 C38 C45 111.6(5)
C44 C38 C39 108.0(5)
C45 C38 C39 111.5(5)
C45 C38 C44 114.6(6)
O40 C39 C38 106.1(5)
N37 C41 C42 98.8(4)
N37 C41 C47 111.1(5)
C46 C41 N37 114.2(5)
C46 C41 C42 110.8(5)
C46 C41 C47 111.6(5)
C47 C41 C42 109.6(5)
O43 C42 C41 105.3(4)
C3A Rh1A Cl2A 86.16(16)
C3A Rh1A C18A 170.7(2)
C18A Rh1A Cl2A 84.78(15)
C33A Rh1A Cl2A 178.45(16)
C33A Rh1A C3A 93.0(2)
C33A Rh1A C18A 96.1(2)
C5A O10A C9A 103.8(4)
C6A O13A C12A 103.2(5)
C20A O25A C24A 104.0(5)
C21A O28A C27A 103.5(4)
C35A O40A C39A 102.4(4)
C36A O43A C42A 103.0(4)
C3A N4A C5A 113.1(5)
C3A N4A C8A 138.0(5)
C5A N4A C8A 105.3(5)
C3A N7A C6A 114.4(5)
C3A N7A C11A 134.9(5)
C6A N7A C11A 110.6(5)
C18A N19A C23A 138.7(5)
C20A N19A C18A 112.6(5)
C20A N19A C23A 105.1(5)
C18A N22A C21A 114.4(5)
C18A N22A C26A 135.9(5)
C21A N22A C26A 109.7(5)
C33A N34A C38A 138.2(5)
C35A N34A C33A 113.9(5)
C35A N34A C38A 107.9(4)
C33A N37A C41A 139.5(5)
C36A N37A C33A 113.8(4)
C36A N37A C41A 106.5(5)
N4A C3A Rh1A 130.9(4)
N7A C3A Rh1A 129.0(4)
N7A C3A N4A 100.1(4)
O10A C5A N4A 113.6(5)
C6A C5A O10A 139.9(6)
C6A C5A N4A 106.5(5)
O13A C6A N7A 112.1(5)
C5A C6A O13A 142.0(6)
C5A C6A N7A 105.8(5)
N4A C8A C9A 97.6(5)
N4A C8A C14A 108.8(5)
N4A C8A C15A 116.6(5)
C9A C8A C14A 108.8(5)
C15A C8A C9A 112.8(5)
C15A C8A C14A 111.3(5)
O10A C9A C8A 105.0(5)
N7A C11A C12A 97.7(5)
N7A C11A C16A 110.3(5)
N7A C11A C17A 111.8(5)
C16A C11A C12A 112.4(5)
C16A C11A C17A 112.1(5)
C17A C11A C12A 111.8(5)
O13A C12A C11A 106.8(5)
N19A C18A Rh1A 133.2(4)
N22A C18A Rh1A 127.1(4)
N22A C18A N19A 99.7(4)
O25A C20A N19A 113.1(5)
C21A C20A O25A 139.9(6)
C21A C20A N19A 106.9(5)
O28A C21A N22A 112.9(5)
C20A C21A O28A 140.8(5)
C20A C21A N22A 106.3(5)
N19A C23A C24A 97.5(5)
N19A C23A C29A 108.9(5)
N19A C23A C30A 116.1(6)
C24A C23A C29A 109.5(6)
C30A C23A C24A 113.9(6)
C30A C23A C29A 110.3(6)
O25A C24A C23A 105.0(5)
N22A C26A C27A 98.4(5)
N22A C26A C31A 110.5(5)
N22A C26A C32A 110.1(5)
C31A C26A C27A 112.3(5)
C32A C26A C27A 111.7(5)
C32A C26A C31A 113.0(5)
O28A C27A C26A 107.4(5)
N34A C33A Rh1A 129.2(4)
N34A C33A N37A 98.7(4)
N37A C33A Rh1A 132.0(4)
O40A C35A N34A 114.2(5)
C36A C35A O40A 138.8(5)
C36A C35A N34A 107.0(5)
O43A C36A N37A 114.9(5)
C35A C36A O43A 138.6(5)
C35A C36A N37A 106.5(5)
N34A C38A C39A 98.1(5)
N34A C38A C44A 110.5(5)
N34A C38A C45A 112.5(5)
C44A C38A C39A 109.3(5)
C45A C38A C39A 111.0(5)
C45A C38A C44A 114.3(6)
O40A C39A C38A 106.8(5)
N37A C41A C42A 98.7(4)
N37A C41A C47A 111.0(5)
C46A C41A N37A 113.1(5)
C46A C41A C42A 111.7(5)
C46A C41A C47A 113.0(5)
C47A C41A C42A 108.4(5)
O43A C42A C41A 105.3(4)

loop_
_geom_bond_atom_site_label_1
_geom_bond_atom_site_label_2
_geom_bond_distance
Rh1 Cl2 2.4224(14)
Rh1 C3 2.046(5)
Rh1 C18 2.060(5)
Rh1 C33 2.016(5)
O10 C5 1.369(6)
O10 C9 1.463(7)
O13 C6 1.352(7)
O13 C12 1.459(7)
O25 C20 1.357(7)
O25 C24 1.451(8)
O28 C21 1.365(7)
O28 C27 1.445(7)
O40 C35 1.359(6)
O40 C39 1.445(7)
O43 C36 1.364(7)
O43 C42 1.462(7)
N4 C3 1.383(7)
N4 C5 1.393(7)
N4 C8 1.500(7)
N7 C3 1.357(7)
N7 C6 1.397(7)
N7 C11 1.475(7)
N19 C18 1.388(7)
N19 C20 1.399(7)
N19 C23 1.491(7)
N22 C18 1.370(7)
N22 C21 1.394(7)
N22 C26 1.474(7)
N34 C33 1.392(7)
N34 C35 1.384(7)
N34 C38 1.485(7)
N37 C33 1.399(7)
N37 C36 1.385(7)
N37 C41 1.501(7)
C5 C6 1.324(8)
C8 C9 1.524(8)
C8 C14 1.534(8)
C8 C15 1.507(8)
C11 C12 1.539(8)
C11 C16 1.515(8)
C11 C17 1.515(8)
C20 C21 1.316(8)
C23 C24 1.536(9)
C23 C29 1.511(9)
C23 C30 1.503(9)
C26 C27 1.543(8)
C26 C31 1.508(8)
C26 C32 1.520(8)
C35 C36 1.319(8)
C38 C39 1.539(8)
C38 C44 1.519(9)
C38 C45 1.508(9)
C41 C42 1.535(8)
C41 C46 1.493(8)
C41 C47 1.522(8)
Rh1A Cl2A 2.4144(15)
Rh1A C3A 2.038(5)
Rh1A C18A 2.055(5)
Rh1A C33A 2.015(5)
O10A C5A 1.352(7)
O10A C9A 1.458(7)
O13A C6A 1.369(7)
O13A C12A 1.456(8)
O25A C20A 1.360(7)
O25A C24A 1.448(8)
O28A C21A 1.369(7)
O28A C27A 1.450(7)
O40A C35A 1.365(7)
O40A C39A 1.452(8)
O43A C36A 1.346(7)
O43A C42A 1.464(7)
N4A C3A 1.380(7)
N4A C5A 1.393(7)
N4A C8A 1.487(8)
N7A C3A 1.363(7)
N7A C6A 1.388(7)
N7A C11A 1.474(8)
N19A C18A 1.397(7)
N19A C20A 1.386(7)
N19A C23A 1.502(8)
N22A C18A 1.359(7)
N22A C21A 1.385(7)
N22A C26A 1.475(7)
N34A C33A 1.398(7)
N34A C35A 1.384(7)
N34A C38A 1.488(7)
N37A C33A 1.404(7)
N37A C36A 1.387(7)
N37A C41A 1.498(7)
C5A C6A 1.329(8)
C8A C9A 1.528(9)
C8A C14A 1.536(9)
C8A C15A 1.511(8)
C11A C12A 1.566(8)
C11A C16A 1.513(9)
C11A C17A 1.518(9)
C20A C21A 1.316(9)
C23A C24A 1.513(9)
C23A C29A 1.522(9)
C23A C30A 1.509(10)
C26A C27A 1.547(8)
C26A C31A 1.512(8)
C26A C32A 1.507(9)
C35A C36A 1.327(8)
C38A C39A 1.546(9)
C38A C44A 1.518(9)
C38A C45A 1.501(9)
C41A C42A 1.540(8)
C41A C46A 1.494(8)
C41A C47A 1.524(8)

loop_
_cell_oxdiff_twin_id
_cell_oxdiff_twin_matrix_11
_cell_oxdiff_twin_matrix_12
_cell_oxdiff_twin_matrix_13
_cell_oxdiff_twin_matrix_21
_cell_oxdiff_twin_matrix_22
_cell_oxdiff_twin_matrix_23
_cell_oxdiff_twin_matrix_31
_cell_oxdiff_twin_matrix_32
_cell_oxdiff_twin_matrix_33
1 1.0000 0.0000 0.0000 0.0000 1.0000 0.0000 0.0000 0.0000 1.0000
2 -0.9999 -0.0000 -0.2441 -0.0001 -1.0006 0.0000 -0.0004 -0.0002 1.0000

loop_
_diffrn_oxdiff_twin_id
_diffrn_oxdiff_twin_ratio
_diffrn_oxdiff_twin_reflns_isolated
_diffrn_oxdiff_twin_reflns_overlapped
1 0.6352 28593 23569
2 0.3648 28573 23569
